data_4324557
loop_
_publ_author_name
'Jian-Han Zhang'
'Chun-Li Hu'
'Xiang Xu'
'Fang Kong'
'Jiang-Gao Mao'

_publ_section_title
;
 New Second-Order NLO Materials Based on Polymeric Borate Clusters and
 GeO4 Tetrahedra: A Combined Experimental and Theoretical Study
;
_journal_name_full 'Inorganic Chemistry'
_journal_page_first 1973
_journal_page_last 1982
_journal_paper_doi 10.1021/ic102451n
_journal_volume 50
_journal_year 2011
_chemical_formula_sum 'B6 Ge3 O17 Rb4'
_chemical_formula_weight 896.51
_chemical_name_systematic
; 
 ? 
;
_space_group_IT_number 9
_symmetry_cell_setting monoclinic
_symmetry_space_group_name_Hall 'C -2yc'
_symmetry_space_group_name_H-M 'C 1 c 1'
_atom_sites_solution_hydrogens none
_atom_sites_solution_primary direct
_atom_sites_solution_secondary difmap
_audit_creation_method SHELXL-97
_cell_angle_alpha 90.00
_cell_angle_beta 103.723(5)
_cell_angle_gamma 90.00
_cell_formula_units_Z 4
_cell_length_a 11.845(4)
_cell_length_b 6.9682(19)
_cell_length_c 20.253(7)
_cell_measurement_reflns_used 2385
_cell_measurement_temperature 293(2)
_cell_measurement_theta_max 27.4835
_cell_measurement_theta_min 3.1060
_cell_volume 1623.9(9)
_computing_structure_refinement 'SHELXL-97 (Sheldrick, 1997)'
_computing_structure_solution 'SHELXS-97 (Sheldrick, 1990)'
_diffrn_ambient_temperature 293(2)
_diffrn_measured_fraction_theta_full 0.944
_diffrn_measured_fraction_theta_max 0.944
_diffrn_measurement_device_type 'Saturn70 (4x4 bin mode)'
_diffrn_measurement_method CCD_Profile_fitting
_diffrn_radiation_monochromator graphite
_diffrn_radiation_source 'fine-focus sealed tube'
_diffrn_radiation_type MoK\a
_diffrn_radiation_wavelength 0.71073
_diffrn_reflns_av_R_equivalents 0.0243
_diffrn_reflns_av_sigmaI/netI 0.0293
_diffrn_reflns_limit_h_max 13
_diffrn_reflns_limit_h_min -14
_diffrn_reflns_limit_k_max 8
_diffrn_reflns_limit_k_min -8
_diffrn_reflns_limit_l_max 15
_diffrn_reflns_limit_l_min -24
_diffrn_reflns_number 4601
_diffrn_reflns_theta_full 25.00
_diffrn_reflns_theta_max 25.00
_diffrn_reflns_theta_min 3.42
_exptl_absorpt_coefficient_mu 17.521
_exptl_absorpt_correction_T_max 1.0000
_exptl_absorpt_correction_T_min 0.4593
_exptl_absorpt_correction_type multi-scan
_exptl_crystal_colour Colorless
_exptl_crystal_density_diffrn 3.667
_exptl_crystal_description Prism
_exptl_crystal_F_000 1640
_exptl_crystal_size_max 0.18
_exptl_crystal_size_mid 0.10
_exptl_crystal_size_min 0.06
_refine_diff_density_max 0.455
_refine_diff_density_min -0.301
_refine_diff_density_rms 0.076
_refine_ls_abs_structure_details 'Flack H D (1983), Acta Cryst. A39, 876-881'
_refine_ls_abs_structure_Flack 0.282(9)
_refine_ls_extinction_coef 0.0008(2)
_refine_ls_extinction_expression Fc^*^=kFc[1+0.001xFc^2^\l^3^/sin(2\q)]^-1/4^
_refine_ls_extinction_method SHELXL
_refine_ls_goodness_of_fit_ref 1.041
_refine_ls_hydrogen_treatment none
_refine_ls_matrix_type full
_refine_ls_number_parameters 273
_refine_ls_number_reflns 1898
_refine_ls_number_restraints 2
_refine_ls_restrained_S_all 1.040
_refine_ls_R_factor_all 0.0156
_refine_ls_R_factor_gt 0.0152
_refine_ls_shift/su_max 0.001
_refine_ls_shift/su_mean 0.000
_refine_ls_structure_factor_coef Fsqd
_refine_ls_weighting_details 'calc w=1/[\s^2^(Fo^2^)+(0.0168P)^2^+0.0000P] where P=(Fo^2^+2Fc^2^)/3'
_refine_ls_weighting_scheme calc
_refine_ls_wR_factor_gt 0.0354
_refine_ls_wR_factor_ref 0.0355
_reflns_number_gt 1837
_reflns_number_total 1898
_reflns_threshold_expression >2sigma(I)
_cod_data_source_file ic102451n_si_002_3.cif
_cod_data_source_block Rb4Ge3B6O17
_cod_original_cell_volume 1624.0(9)
_cod_database_code 4324557

loop_
_symmetry_equiv_pos_as_xyz
'x, y, z'
'x, -y, z+1/2'
'x+1/2, y+1/2, z'
'x+1/2, -y+1/2, z+1/2'

loop_
_atom_site_label
_atom_site_type_symbol
_atom_site_fract_x
_atom_site_fract_y
_atom_site_fract_z
_atom_site_U_iso_or_equiv
_atom_site_adp_type
_atom_site_occupancy
_atom_site_symmetry_multiplicity
_atom_site_calc_flag
Rb1 Rb 0.65544(5) 0.07961(7) 0.42125(3) 0.01944(14) Uani 1 1 d
Rb2 Rb 0.60485(5) 0.50479(7) 0.66030(3) 0.02357(14) Uani 1 1 d
Rb3 Rb 0.75008(4) 0.01528(7) 0.10565(3) 0.02129(14) Uani 1 1 d
Rb4 Rb 0.77500(4) 0.50961(7) 0.34417(3) 0.01838(13) Uani 1 1 d
Ge1 Ge 0.51138(4) 0.59345(7) 0.46238(3) 0.00780(12) Uani 1 1 d
Ge2 Ge 0.91357(4) 0.02303(7) 0.30377(3) 0.00762(12) Uani 1 1 d
Ge3 Ge 0.89762(4) 0.47351(6) 0.63443(3) 0.00890(13) Uani 1 1 d
B1 B 0.5140(4) 0.1812(7) 0.7505(3) 0.0095(11) Uani 1 1 d
B2 B 0.9701(5) 0.3430(7) 0.7647(3) 0.0092(11) Uani 1 1 d
B3 B 0.9653(5) 0.4306(7) 0.5222(3) 0.0101(11) Uani 1 1 d
B4 B 0.7577(5) 0.5242(7) 0.5023(3) 0.0096(11) Uani 1 1 d
B5 B 0.6680(5) 0.0557(8) 0.2568(3) 0.0102(12) Uani 1 1 d
B6 B 0.4123(5) 0.2701(8) 0.5067(3) 0.0135(12) Uani 1 1 d
O1 O 0.7555(3) 0.4963(5) 0.57215(18) 0.0165(8) Uani 1 1 d
O2 O 0.9385(3) 0.2213(4) 0.81274(16) 0.0112(7) Uani 1 1 d
O3 O 0.7754(3) 0.1071(4) 0.24840(17) 0.0108(7) Uani 1 1 d
O4 O 0.9987(3) 0.3894(5) 0.59624(18) 0.0146(8) Uani 1 1 d
O5 O 0.8855(3) 0.3057(4) 0.69442(16) 0.0141(7) Uani 1 1 d
O6 O 0.9412(3) 0.6949(5) 0.67558(17) 0.0149(8) Uani 1 1 d
O7 O 0.5245(3) 0.3742(4) 0.77941(19) 0.0116(7) Uani 1 1 d
O8 O 0.9010(3) 0.1015(5) 0.38103(18) 0.0159(8) Uani 1 1 d
O9 O 0.9662(3) 0.4578(4) 0.28499(18) 0.0099(7) Uani 1 1 d
O10 O 0.8395(3) 0.3951(4) 0.48577(17) 0.0088(7) Uani 1 1 d
O11 O 0.7947(3) 0.7296(4) 0.49672(18) 0.0144(8) Uani 1 1 d
O12 O 0.4974(3) 0.1377(4) 0.51485(19) 0.0146(7) Uani 1 1 d
O13 O 0.5955(3) 0.2008(4) 0.26435(18) 0.0131(7) Uani 1 1 d
O14 O 0.6399(3) 0.1321(5) 0.7551(2) 0.0178(8) Uani 1 1 d
O15 O 0.4420(3) 0.4650(4) 0.51136(19) 0.0142(8) Uani 1 1 d
O16 O 0.5448(3) 0.8206(4) 0.49559(17) 0.0110(7) Uani 1 1 d
O17 O 0.6372(3) 0.4906(5) 0.45292(18) 0.0117(7) Uani 1 1 d

loop_
_atom_site_aniso_label
_atom_site_aniso_U_11
_atom_site_aniso_U_22
_atom_site_aniso_U_33
_atom_site_aniso_U_23
_atom_site_aniso_U_13
_atom_site_aniso_U_12
Rb1 0.0212(3) 0.0186(2) 0.0193(3) 0.0031(2) 0.0065(2) 0.0002(2)
Rb2 0.0275(3) 0.0254(3) 0.0207(3) 0.0003(2) 0.0114(3) -0.0031(2)
Rb3 0.0184(3) 0.0259(3) 0.0186(3) 0.0030(2) 0.0025(2) 0.0025(2)
Rb4 0.0168(3) 0.0215(3) 0.0178(3) 0.0027(2) 0.0060(2) -0.0005(2)
Ge1 0.0068(2) 0.0071(2) 0.0099(3) -0.0010(2) 0.0029(2) 0.00024(19)
Ge2 0.0075(3) 0.0065(2) 0.0093(3) -0.0002(2) 0.0031(2) -0.00011(19)
Ge3 0.0091(3) 0.0093(2) 0.0087(3) 0.0001(2) 0.0029(2) 0.00011(19)
B1 0.008(3) 0.009(2) 0.015(3) -0.001(2) 0.009(2) 0.000(2)
B2 0.012(3) 0.007(2) 0.010(3) 0.004(2) 0.004(2) -0.002(2)
B3 0.009(3) 0.007(2) 0.014(3) -0.001(2) 0.002(2) 0.003(2)
B4 0.010(3) 0.011(2) 0.008(3) 0.000(2) 0.003(2) -0.003(2)
B5 0.010(3) 0.012(2) 0.009(3) -0.002(2) 0.003(2) -0.002(2)
B6 0.013(3) 0.015(3) 0.011(3) -0.001(2) 0.000(2) 0.001(2)
O1 0.013(2) 0.031(2) 0.0070(19) 0.0004(15) 0.0056(16) 0.0028(14)
O2 0.0137(19) 0.0090(16) 0.0138(19) 0.0017(14) 0.0091(15) 0.0025(13)
O3 0.0080(16) 0.0139(17) 0.0111(18) 0.0041(14) 0.0034(14) 0.0008(13)
O4 0.0136(19) 0.0195(18) 0.0121(18) -0.0015(15) 0.0057(14) 0.0062(14)
O5 0.021(2) 0.0138(16) 0.0084(17) 0.0005(14) 0.0052(14) -0.0068(14)
O6 0.025(2) 0.0076(15) 0.0141(19) 0.0015(14) 0.0088(16) 0.0004(13)
O7 0.0123(16) 0.0107(15) 0.0149(17) -0.0024(15) 0.0093(14) -0.0005(14)
O8 0.0140(19) 0.0225(18) 0.0103(18) -0.0037(15) 0.0009(15) 0.0031(15)
O9 0.0146(18) 0.0081(15) 0.0097(18) 0.0004(14) 0.0081(15) -0.0007(13)
O10 0.0110(16) 0.0078(15) 0.0083(17) -0.0004(13) 0.0038(13) -0.0009(13)
O11 0.0100(17) 0.0071(15) 0.029(2) -0.0008(15) 0.0100(15) -0.0007(13)
O12 0.0133(17) 0.0064(15) 0.026(2) -0.0008(15) 0.0087(16) -0.0008(14)
O13 0.0132(18) 0.0084(16) 0.020(2) -0.0022(15) 0.0091(15) -0.0021(14)
O14 0.0139(19) 0.0108(16) 0.033(2) -0.0024(17) 0.0133(16) -0.0024(14)
O15 0.020(2) 0.0083(15) 0.018(2) 0.0016(14) 0.0112(17) -0.0022(14)
O16 0.0091(16) 0.0084(15) 0.0181(18) -0.0035(14) 0.0084(14) 0.0003(13)
O17 0.0079(18) 0.0146(16) 0.013(2) -0.0010(14) 0.0041(15) 0.0022(12)

loop_
_atom_type_symbol
_atom_type_description
_atom_type_scat_dispersion_real
_atom_type_scat_dispersion_imag
_atom_type_scat_source
B B 0.0013 0.0007 'International Tables Vol C Tables 4.2.6.8 and 6.1.1.4'
O O 0.0106 0.0060 'International Tables Vol C Tables 4.2.6.8 and 6.1.1.4'
Ge Ge 0.1547 1.8001 'International Tables Vol C Tables 4.2.6.8 and 6.1.1.4'
Rb Rb -0.9393 2.9676 'International Tables Vol C Tables 4.2.6.8 and 6.1.1.4'

loop_
_geom_angle_atom_site_label_1
_geom_angle_atom_site_label_2
_geom_angle_atom_site_label_3
_geom_angle
_geom_angle_site_symmetry_1
_geom_angle_site_symmetry_3
O16 Rb1 O17 115.54(9) 1_545 .
O16 Rb1 O12 46.98(9) 1_545 .
O17 Rb1 O12 69.03(9) . .
O16 Rb1 O11 60.39(9) 1_545 1_545
O17 Rb1 O11 134.93(10) . 1_545
O12 Rb1 O11 97.62(9) . 1_545
O16 Rb1 O10 125.46(9) 1_545 .
O17 Rb1 O10 46.62(9) . .
O12 Rb1 O10 96.79(9) . .
O11 Rb1 O10 96.22(9) 1_545 .
O16 Rb1 O13 131.89(9) 1_545 .
O17 Rb1 O13 87.09(9) . .
O12 Rb1 O13 124.67(9) . .
O11 Rb1 O13 131.07(9) 1_545 .
O10 Rb1 O13 101.31(8) . .
O16 Rb1 O8 136.13(9) 1_545 .
O17 Rb1 O8 97.28(9) . .
O12 Rb1 O8 153.76(10) . .
O11 Rb1 O8 75.90(9) 1_545 .
O10 Rb1 O8 59.48(8) . .
O13 Rb1 O8 74.69(9) . .
O16 Rb1 O9 88.40(9) 1_545 3_445
O17 Rb1 O9 111.63(9) . 3_445
O12 Rb1 O9 99.51(10) . 3_445
O11 Rb1 O9 113.01(8) 1_545 3_445
O10 Rb1 O9 144.00(8) . 3_445
O13 Rb1 O9 43.56(8) . 3_445
O8 Rb1 O9 106.45(9) . 3_445
O16 Rb1 O2 103.68(9) 1_545 4_454
O17 Rb1 O2 69.38(9) . 4_454
O12 Rb1 O2 81.85(9) . 4_454
O11 Rb1 O2 153.90(8) 1_545 4_454
O10 Rb1 O2 109.80(8) . 4_454
O13 Rb1 O2 42.81(8) . 4_454
O8 Rb1 O2 115.15(8) . 4_454
O9 Rb1 O2 42.36(8) 3_445 4_454
O16 Rb1 B5 128.44(11) 1_545 .
O17 Rb1 B5 106.56(11) . .
O12 Rb1 B5 144.43(12) . .
O11 Rb1 B5 107.57(11) 1_545 .
O10 Rb1 B5 104.81(11) . .
O13 Rb1 B5 23.67(11) . .
O8 Rb1 B5 59.74(11) . .
O9 Rb1 B5 47.73(11) 3_445 .
O2 Rb1 B5 64.45(11) 4_454 .
O16 Rb1 B2 108.16(11) 1_545 4_454
O17 Rb1 B2 89.11(11) . 4_454
O12 Rb1 B2 101.78(11) . 4_454
O11 Rb1 B2 135.90(10) 1_545 4_454
O10 Rb1 B2 119.97(10) . 4_454
O13 Rb1 B2 26.09(11) . 4_454
O8 Rb1 B2 100.21(11) . 4_454
O9 Rb1 B2 24.85(10) 3_445 4_454
O2 Rb1 B2 24.01(10) 4_454 4_454
B5 Rb1 B2 42.82(13) . 4_454
O16 Rb1 B3 22.53(10) 1_545 3_445
O17 Rb1 B3 93.99(11) . 3_445
O12 Rb1 B3 24.97(10) . 3_445
O11 Rb1 B3 79.83(11) 1_545 3_445
O10 Rb1 B3 115.96(11) . 3_445
O13 Rb1 B3 129.00(11) . 3_445
O8 Rb1 B3 154.37(11) . 3_445
O9 Rb1 B3 90.49(12) 3_445 3_445
O2 Rb1 B3 90.36(11) 4_454 3_445
B5 Rb1 B3 137.67(13) . 3_445
B2 Rb1 B3 102.92(13) 4_454 3_445
O1 Rb2 O7 153.29(10) . .
O1 Rb2 O13 127.13(10) . 2_565
O7 Rb2 O13 63.68(9) . 2_565
O1 Rb2 O6 125.48(10) . 3_445
O7 Rb2 O6 48.87(9) . 3_445
O13 Rb2 O6 107.11(9) 2_565 3_445
O1 Rb2 O4 90.47(9) . 3_455
O7 Rb2 O4 115.56(9) . 3_455
O13 Rb2 O4 67.69(10) 2_565 3_455
O6 Rb2 O4 117.46(9) 3_445 3_455
O1 Rb2 O15 74.30(10) . .
O7 Rb2 O15 120.60(10) . .
O13 Rb2 O15 128.17(9) 2_565 .
O6 Rb2 O15 76.78(9) 3_445 .
O4 Rb2 O15 65.53(9) 3_455 .
O1 Rb2 O14 110.67(9) . .
O7 Rb2 O14 43.70(9) . .
O13 Rb2 O14 99.02(10) 2_565 .
O6 Rb2 O14 48.78(9) 3_445 .
O4 Rb2 O14 158.80(9) 3_455 .
O15 Rb2 O14 117.46(9) . .
O1 Rb2 B1 133.58(12) . .
O7 Rb2 B1 26.75(11) . .
O13 Rb2 B1 90.42(12) 2_565 .
O6 Rb2 B1 28.66(11) 3_445 .
O4 Rb2 B1 132.75(11) 3_455 .
O15 Rb2 B1 105.40(12) . .
O14 Rb2 B1 27.14(11) . .
O1 Rb2 O5 53.33(9) . .
O7 Rb2 O5 101.05(9) . .
O13 Rb2 O5 109.06(9) 2_565 .
O6 Rb2 O5 107.65(9) 3_445 .
O4 Rb2 O5 133.77(8) 3_455 .
O15 Rb2 O5 118.94(8) . .
O14 Rb2 O5 65.15(8) . .
B1 Rb2 O5 92.29(10) . .
O1 Rb2 O5 138.13(9) . 3_455
O7 Rb2 O5 68.10(8) . 3_455
O13 Rb2 O5 45.27(8) 2_565 3_455
O6 Rb2 O5 83.26(8) 3_445 3_455
O4 Rb2 O5 47.67(8) 3_455 3_455
O15 Rb2 O5 85.91(8) . 3_455
O14 Rb2 O5 111.19(9) . 3_455
B1 Rb2 O5 86.83(10) . 3_455
O5 Rb2 O5 154.26(10) . 3_455
O1 Rb2 O3 87.96(9) . 2_565
O7 Rb2 O3 94.53(9) . 2_565
O13 Rb2 O3 40.14(8) 2_565 2_565
O6 Rb2 O3 143.29(9) 3_445 2_565
O4 Rb2 O3 71.46(8) 3_455 2_565
O15 Rb2 O3 132.85(8) . 2_565
O14 Rb2 O3 109.64(9) . 2_565
B1 Rb2 O3 117.85(11) . 2_565
O5 Rb2 O3 78.76(7) . 2_565
O5 Rb2 O3 78.96(8) 3_455 2_565
O1 Rb2 B5 106.29(12) . 2_565
O7 Rb2 B5 83.36(11) . 2_565
O13 Rb2 B5 20.98(11) 2_565 2_565
O6 Rb2 B5 128.09(11) 3_445 2_565
O4 Rb2 B5 60.45(11) 3_455 2_565
O15 Rb2 B5 125.97(10) . 2_565
O14 Rb2 B5 112.51(12) . 2_565
B1 Rb2 B5 109.78(13) . 2_565
O5 Rb2 B5 99.39(10) . 2_565
O5 Rb2 B5 57.22(10) 3_455 2_565
O3 Rb2 B5 21.93(11) 2_565 2_565
O3 Rb3 O11 127.69(9) . 2_564
O3 Rb3 O4 83.19(9) . 4_454
O11 Rb3 O4 99.68(9) 2_564 4_454
O3 Rb3 O5 70.25(9) . 2_554
O11 Rb3 O5 135.11(9) 2_564 2_554
O4 Rb3 O5 124.66(9) 4_454 2_554
O3 Rb3 O16 120.79(9) . 2_564
O11 Rb3 O16 59.61(8) 2_564 2_564
O4 Rb3 O16 43.81(9) 4_454 2_564
O5 Rb3 O16 154.23(9) 2_554 2_564
O3 Rb3 O6 60.82(9) . 2_564
O11 Rb3 O6 73.25(9) 2_564 2_564
O4 Rb3 O6 119.15(9) 4_454 2_564
O5 Rb3 O6 89.06(9) 2_554 2_564
O16 Rb3 O6 116.71(9) 2_564 2_564
O3 Rb3 O12 119.46(9) . 2_554
O11 Rb3 O12 94.42(9) 2_564 2_554
O4 Rb3 O12 44.18(9) 4_454 2_554
O5 Rb3 O12 111.72(9) 2_554 2_554
O16 Rb3 O12 42.68(8) 2_564 2_554
O6 Rb3 O12 158.41(9) 2_564 2_554
O3 Rb3 O15 130.07(10) . 4_554
O11 Rb3 O15 43.81(8) 2_564 4_554
O4 Rb3 O15 139.50(10) 4_454 4_554
O5 Rb3 O15 91.90(9) 2_554 4_554
O16 Rb3 O15 95.69(9) 2_564 4_554
O6 Rb3 O15 73.12(9) 2_564 4_554
O12 Rb3 O15 110.47(10) 2_554 4_554
O3 Rb3 B3 108.93(12) . 4_454
O11 Rb3 B3 84.00(11) 2_564 4_454
O4 Rb3 B3 25.74(12) 4_454 4_454
O5 Rb3 B3 133.40(11) 2_554 4_454
O16 Rb3 B3 24.47(11) 2_564 4_454
O6 Rb3 B3 132.82(11) 2_564 4_454
O12 Rb3 B3 25.90(10) 2_554 4_454
O15 Rb3 B3 116.35(12) 4_554 4_454
O3 Rb3 B6 123.04(11) . 4_554
O11 Rb3 B6 23.68(11) 2_564 4_554
O4 Rb3 B6 123.30(11) 4_454 4_554
O5 Rb3 B6 111.84(11) 2_554 4_554
O16 Rb3 B6 82.64(11) 2_564 4_554
O6 Rb3 B6 62.30(11) 2_564 4_554
O12 Rb3 B6 112.05(12) 2_554 4_554
O15 Rb3 B6 23.91(11) 4_554 4_554
B3 Rb3 B6 106.67(14) 4_454 4_554
O3 Rb3 B5 23.06(11) . .
O11 Rb3 B5 138.50(11) 2_564 .
O4 Rb3 B5 63.51(12) 4_454 .
O5 Rb3 B5 75.95(11) 2_554 .
O16 Rb3 B5 105.70(11) 2_564 .
O6 Rb3 B5 82.56(11) 2_564 .
O12 Rb3 B5 96.44(12) 2_554 .
O15 Rb3 B5 153.03(11) 4_554 .
B3 Rb3 B5 88.68(14) 4_454 .
B6 Rb3 B5 143.19(13) 4_554 .
O3 Rb3 O1 88.64(8) . 2_564
O11 Rb3 O1 41.88(8) 2_564 2_564
O4 Rb3 O1 80.53(9) 4_454 2_564
O5 Rb3 O1 142.77(9) 2_554 2_564
O16 Rb3 O1 63.00(8) 2_564 2_564
O6 Rb3 O1 53.71(8) 2_564 2_564
O12 Rb3 O1 105.32(8) 2_554 2_564
O15 Rb3 O1 78.40(8) 4_554 2_564
B3 Rb3 O1 81.78(10) 4_454 2_564
B6 Rb3 O1 54.55(11) 4_554 2_564
B5 Rb3 O1 96.66(10) . 2_564
O9 Rb4 O2 48.64(9) . 2_564
O9 Rb4 O10 109.56(10) . .
O2 Rb4 O10 111.44(9) 2_564 .
O9 Rb4 O17 157.53(10) . .
O2 Rb4 O17 134.03(9) 2_564 .
O10 Rb4 O17 48.09(9) . .
O9 Rb4 O7 130.27(10) . 2_564
O2 Rb4 O7 111.65(9) 2_564 2_564
O10 Rb4 O7 119.91(9) . 2_564
O17 Rb4 O7 71.86(9) . 2_564
O9 Rb4 O13 101.79(9) . .
O2 Rb4 O13 137.11(9) 2_564 .
O10 Rb4 O13 107.68(9) . .
O17 Rb4 O13 85.96(9) . .
O7 Rb4 O13 59.83(9) 2_564 .
O9 Rb4 O8 67.11(9) . .
O2 Rb4 O8 109.17(9) 2_564 .
O10 Rb4 O8 61.85(8) . .
O17 Rb4 O8 95.32(9) . .
O7 Rb4 O8 133.15(9) 2_564 .
O13 Rb4 O8 74.78(9) . .
O9 Rb4 B4 131.63(13) . .
O2 Rb4 B4 113.58(11) 2_564 .
O10 Rb4 B4 25.80(12) . .
O17 Rb4 B4 28.31(12) . .
O7 Rb4 B4 97.62(12) 2_564 .
O13 Rb4 B4 109.28(11) . .
O8 Rb4 B4 86.18(11) . .
O9 Rb4 O14 101.55(9) . 2_564
O2 Rb4 O14 69.31(9) 2_564 2_564
O10 Rb4 O14 137.39(9) . 2_564
O17 Rb4 O14 99.00(9) . 2_564
O7 Rb4 O14 42.43(8) 2_564 2_564
O13 Rb4 O14 93.18(9) . 2_564
O8 Rb4 O14 160.60(9) . 2_564
B4 Rb4 O14 112.45(12) . 2_564
O9 Rb4 B2 26.18(10) . 2_564
O2 Rb4 B2 25.35(11) 2_564 2_564
O10 Rb4 B2 121.40(12) . 2_564
O17 Rb4 B2 158.69(12) . 2_564
O7 Rb4 B2 115.59(12) 2_564 2_564
O13 Rb4 B2 115.21(11) . 2_564
O8 Rb4 B2 92.79(11) . 2_564
B4 Rb4 B2 133.52(14) . 2_564
O14 Rb4 B2 78.44(11) 2_564 2_564
O9 Rb4 O11 123.54(9) . .
O2 Rb4 O11 90.14(8) 2_564 .
O10 Rb4 O11 44.08(8) . .
O17 Rb4 O11 45.23(8) . .
O7 Rb4 O11 96.94(9) 2_564 .
O13 Rb4 O11 131.19(8) . .
O8 Rb4 O11 105.02(8) . .
B4 Rb4 O11 26.05(10) . .
O14 Rb4 O11 94.36(9) 2_564 .
B2 Rb4 O11 113.55(11) 2_564 .
O9 Rb4 O3 62.90(9) . .
O2 Rb4 O3 108.59(8) 2_564 .
O10 Rb4 O3 107.49(8) . .
O17 Rb4 O3 116.71(8) . .
O7 Rb4 O3 96.08(9) 2_564 .
O13 Rb4 O3 41.07(8) . .
O8 Rb4 O3 48.83(8) . .
B4 Rb4 O3 126.40(11) . .
O14 Rb4 O3 112.39(9) 2_564 .
B2 Rb4 O3 83.24(11) 2_564 .
O11 Rb4 O3 151.25(8) . .
O15 Ge1 O17 113.79(17) . .
O15 Ge1 O16 110.81(16) . .
O17 Ge1 O16 107.67(15) . .
O15 Ge1 O8 101.55(17) . 3_455
O17 Ge1 O8 111.46(16) . 3_455
O16 Ge1 O8 111.57(15) . 3_455
O15 Ge1 Rb2 51.55(13) . .
O17 Ge1 Rb2 90.36(12) . .
O16 Ge1 Rb2 76.40(11) . .
O8 Ge1 Rb2 151.68(11) 3_455 .
O15 Ge1 Rb1 150.42(12) . 1_565
O17 Ge1 Rb1 84.53(12) . 1_565
O16 Ge1 Rb1 39.66(11) . 1_565
O8 Ge1 Rb1 92.03(11) 3_455 1_565
Rb2 Ge1 Rb1 108.408(17) . 1_565
O15 Ge1 Rb1 59.09(13) . 3_455
O17 Ge1 Rb1 148.35(12) . 3_455
O16 Ge1 Rb1 103.28(10) . 3_455
O8 Ge1 Rb1 48.90(11) 3_455 3_455
Rb2 Ge1 Rb1 103.289(17) . 3_455
Rb1 Ge1 Rb1 116.740(18) 1_565 3_455
O15 Ge1 Rb1 86.60(11) . .
O17 Ge1 Rb1 36.85(11) . .
O16 Ge1 Rb1 143.52(11) . .
O8 Ge1 Rb1 94.91(10) 3_455 .
Rb2 Ge1 Rb1 92.252(18) . .
Rb1 Ge1 Rb1 118.57(2) 1_565 .
Rb1 Ge1 Rb1 113.097(19) 3_455 .
O7 Ge2 O8 112.42(17) 4_554 .
O7 Ge2 O2 109.03(15) 4_554 2_554
O8 Ge2 O2 105.70(16) . 2_554
O7 Ge2 O3 109.32(16) 4_554 .
O8 Ge2 O3 101.44(15) . .
O2 Ge2 O3 118.74(15) 2_554 .
O7 Ge2 Rb4 95.05(11) 4_554 .
O8 Ge2 Rb4 53.02(11) . .
O2 Ge2 Rb4 153.51(10) 2_554 .
O3 Ge2 Rb4 59.98(10) . .
O7 Ge2 Rb3 86.41(13) 4_554 .
O8 Ge2 Rb3 142.88(11) . .
O2 Ge2 Rb3 96.98(11) 2_554 .
O3 Ge2 Rb3 41.45(10) . .
Rb4 Ge2 Rb3 95.343(18) . .
O7 Ge2 Rb2 37.21(12) 4_554 4_554
O8 Ge2 Rb2 148.73(12) . 4_554
O2 Ge2 Rb2 85.31(10) 2_554 4_554
O3 Ge2 Rb2 98.30(11) . 4_554
Rb4 Ge2 Rb2 121.126(17) . 4_554
Rb3 Ge2 Rb2 60.49(3) . 4_554
O7 Ge2 Rb4 144.44(11) 4_554 1_545
O8 Ge2 Rb4 88.30(12) . 1_545
O2 Ge2 Rb4 35.59(10) 2_554 1_545
O3 Ge2 Rb4 93.37(10) . 1_545
Rb4 Ge2 Rb4 120.25(3) . 1_545
Rb3 Ge2 Rb4 93.819(18) . 1_545
Rb2 Ge2 Rb4 114.579(17) 4_554 1_545
O7 Ge2 Rb4 39.08(12) 4_554 3_545
O8 Ge2 Rb4 97.89(12) . 3_545
O2 Ge2 Rb4 79.35(10) 2_554 3_545
O3 Ge2 Rb4 148.04(10) . 3_545
Rb4 Ge2 Rb4 116.001(18) . 3_545
Rb3 Ge2 Rb4 115.158(18) . 3_545
Rb2 Ge2 Rb4 54.68(2) 4_554 3_545
Rb4 Ge2 Rb4 112.513(18) 1_545 3_545
O4 Ge3 O5 106.07(17) . .
O4 Ge3 O6 111.16(16) . .
O5 Ge3 O6 108.92(16) . .
O4 Ge3 O1 110.36(17) . .
O5 Ge3 O1 108.95(16) . .
O6 Ge3 O1 111.20(15) . .
O4 Ge3 Rb2 153.77(12) . .
O5 Ge3 Rb2 72.31(12) . .
O6 Ge3 Rb2 93.53(11) . .
O1 Ge3 Rb2 49.46(11) . .
O4 Ge3 Rb3 88.21(12) . 2
O5 Ge3 Rb3 52.19(11) . 2
O6 Ge3 Rb3 157.33(11) . 2
O1 Ge3 Rb3 70.31(10) . 2
Rb2 Ge3 Rb3 69.932(17) . 2
O4 Ge3 Rb3 125.89(12) . 2_565
O5 Ge3 Rb3 127.63(11) . 2_565
O6 Ge3 Rb3 49.70(11) . 2_565
O1 Ge3 Rb3 61.59(10) . 2_565
Rb2 Ge3 Rb3 64.104(15) . 2_565
Rb3 Ge3 Rb3 127.80(3) 2 2_565
O4 Ge3 Rb2 45.57(12) . 3_545
O5 Ge3 Rb2 60.54(11) . 3_545
O6 Ge3 Rb2 122.84(11) . 3_545
O1 Ge3 Rb2 125.59(11) . 3_545
Rb2 Ge3 Rb2 126.89(2) . 3_545
Rb3 Ge3 Rb2 62.62(2) 2 3_545
Rb3 Ge3 Rb2 168.861(18) 2_565 3_545
O9 B1 O7 116.5(4) 4_455 .
O9 B1 O14 108.9(4) 4_455 .
O7 B1 O14 101.2(4) . .
O9 B1 O6 109.6(4) 4_455 3_445
O7 B1 O6 108.0(4) . 3_445
O14 B1 O6 112.5(4) . 3_445
O9 B1 Rb2 175.2(3) 4_455 .
O7 B1 Rb2 65.0(2) . .
O14 B1 Rb2 74.8(2) . .
O6 B1 Rb2 65.8(2) 3_445 .
O2 B2 O9 110.4(4) . 2_565
O2 B2 O13 107.6(4) . 4
O9 B2 O13 106.9(4) 2_565 4
O2 B2 O5 108.3(4) . .
O9 B2 O5 111.2(4) 2_565 .
O13 B2 O5 112.4(4) 4 .
O2 B2 Rb4 61.0(2) . 2_565
O9 B2 Rb4 59.2(2) 2_565 2_565
O13 B2 Rb4 150.4(3) 4 2_565
O5 B2 Rb4 97.2(3) . 2_565
O2 B2 Rb1 70.9(3) . 4
O9 B2 Rb1 69.2(2) 2_565 4
O13 B2 Rb1 68.0(2) 4 4
O5 B2 Rb1 179.2(3) . 4
Rb4 B2 Rb1 82.45(13) 2_565 4
O2 B2 Rb2 103.2(3) . 3_545
O9 B2 Rb2 143.5(3) 2_565 3_545
O13 B2 Rb2 47.6(2) 4 3_545
O5 B2 Rb2 69.4(2) . 3_545
Rb4 B2 Rb2 156.05(16) 2_565 3_545
Rb1 B2 Rb2 110.63(14) 4 3_545
O16 B3 O4 103.7(4) 3_545 .
O16 B3 O12 105.9(4) 3_545 3
O4 B3 O12 105.7(4) . 3
O16 B3 O10 113.1(4) 3_545 .
O4 B3 O10 117.0(4) . .
O12 B3 O10 110.5(4) 3 .
O16 B3 Rb3 65.2(2) 3_545 4
O4 B3 Rb3 61.7(2) . 4
O12 B3 Rb3 72.6(2) 3 4
O10 B3 Rb3 176.9(3) . 4
O16 B3 Rb1 50.7(2) 3_545 3
O4 B3 Rb1 125.9(3) . 3
O12 B3 Rb1 56.8(2) 3 3
O10 B3 Rb1 117.0(3) . 3
Rb3 B3 Rb1 64.16(10) 4 3
O10 B4 O1 108.7(4) . .
O10 B4 O11 110.9(4) . .
O1 B4 O11 106.1(4) . .
O10 B4 O17 109.0(4) . .
O1 B4 O17 112.7(4) . .
O11 B4 O17 109.5(4) . .
O10 B4 Rb4 62.8(3) . .
O1 B4 Rb4 170.1(3) . .
O11 B4 Rb4 82.4(3) . .
O17 B4 Rb4 68.0(2) . .
O10 B4 Rb1 61.2(2) . .
O1 B4 Rb1 104.6(3) . .
O11 B4 Rb1 149.2(3) . .
O17 B4 Rb1 54.2(2) . .
Rb4 B4 Rb1 67.39(11) . .
O14 B5 O13 124.5(4) 2_554 .
O14 B5 O3 118.8(4) 2_554 .
O13 B5 O3 116.7(4) . .
O14 B5 Rb1 90.3(3) 2_554 .
O13 B5 Rb1 71.0(3) . .
O3 B5 Rb1 111.7(3) . .
O14 B5 Rb3 91.0(3) 2_554 .
O13 B5 Rb3 118.8(3) . .
O3 B5 Rb3 56.2(3) . .
Rb1 B5 Rb3 166.35(19) . .
O14 B5 Rb2 142.2(3) 2_554 2_564
O13 B5 Rb2 51.3(2) . 2_564
O3 B5 Rb2 77.9(3) . 2_564
Rb1 B5 Rb2 116.11(15) . 2_564
Rb3 B5 Rb2 69.74(11) . 2_564
O14 B5 Rb4 153.7(4) 2_554 .
O13 B5 Rb4 57.6(2) . .
O3 B5 Rb4 67.2(2) . .
Rb1 B5 Rb4 64.89(10) . .
Rb3 B5 Rb4 111.04(15) . .
Rb2 B5 Rb4 62.45(9) 2_564 .
O12 B6 O11 125.1(5) . 3_445
O12 B6 O15 119.2(4) . .
O11 B6 O15 115.7(4) 3_445 .
O12 B6 Rb3 137.1(4) . 4_455
O11 B6 Rb3 59.4(2) 3_445 4_455
O15 B6 Rb3 72.8(3) . 4_455
O12 B6 Rb2 84.7(3) . .
O11 B6 Rb2 126.7(3) 3_445 .
O15 B6 Rb2 55.2(3) . .
Rb3 B6 Rb2 69.00(11) 4_455 .
O12 B6 Rb4 86.2(3) . 3_445
O11 B6 Rb4 64.2(3) 3_445 3_445
O15 B6 Rb4 125.1(3) . 3_445
Rb3 B6 Rb4 122.27(15) 4_455 3_445
Rb2 B6 Rb4 168.73(17) . 3_445
O12 B6 Rb1 160.1(4) . 3_455
O11 B6 Rb1 51.7(2) 3_445 3_455
O15 B6 Rb1 69.0(3) . 3_455
Rb3 B6 Rb1 61.25(9) 4_455 3_455
Rb2 B6 Rb1 113.11(14) . 3_455
Rb4 B6 Rb1 75.08(10) 3_445 3_455
B4 O1 Ge3 117.1(3) . .
B4 O1 Rb2 141.9(3) . .
Ge3 O1 Rb2 100.40(15) . .
B4 O1 Rb3 93.7(2) . 2_565
Ge3 O1 Rb3 90.39(12) . 2_565
Rb2 O1 Rb3 79.12(8) . 2_565
B4 O1 Rb3 108.8(3) . 2
Ge3 O1 Rb3 80.94(11) . 2
Rb2 O1 Rb3 81.95(8) . 2
Rb3 O1 Rb3 157.38(12) 2_565 2
B2 O2 Ge2 126.0(3) . 2
B2 O2 Rb4 93.6(3) . 2_565
Ge2 O2 Rb4 123.91(14) 2 2_565
B2 O2 Rb1 85.1(3) . 4
Ge2 O2 Rb1 125.17(14) 2 4
Rb4 O2 Rb1 92.16(9) 2_565 4
B5 O3 Ge2 123.8(3) . .
B5 O3 Rb3 100.7(3) . .
Ge2 O3 Rb3 113.67(14) . .
B5 O3 Rb4 91.0(3) . .
Ge2 O3 Rb4 92.07(12) . .
Rb3 O3 Rb4 137.14(10) . .
B5 O3 Rb2 80.2(3) . 2_564
Ge2 O3 Rb2 148.73(14) . 2_564
Rb3 O3 Rb2 76.01(7) . 2_564
Rb4 O3 Rb2 65.57(6) . 2_564
B3 O4 Ge3 110.5(3) . .
B3 O4 Rb3 92.5(3) . 4
Ge3 O4 Rb3 134.15(17) . 4
B3 O4 Rb2 124.9(3) . 3_545
Ge3 O4 Rb2 111.77(15) . 3_545
Rb3 O4 Rb2 82.40(8) 4 3_545
B2 O5 Ge3 113.0(3) . .
B2 O5 Rb3 142.2(2) . 2
Ge3 O5 Rb3 101.62(14) . 2
B2 O5 Rb2 119.2(2) . .
Ge3 O5 Rb2 79.98(12) . .
Rb3 O5 Rb2 80.44(8) 2 .
B2 O5 Rb2 86.2(2) . 3_545
Ge3 O5 Rb2 94.43(13) . 3_545
Rb3 O5 Rb2 76.09(7) 2 3_545
Rb2 O5 Rb2 154.26(10) . 3_545
B1 O6 Ge3 115.9(3) 3 .
B1 O6 Rb2 85.5(2) 3 3
Ge3 O6 Rb2 135.21(16) . 3
B1 O6 Rb3 131.0(2) 3 2_565
Ge3 O6 Rb3 104.58(14) . 2_565
Rb2 O6 Rb3 84.44(9) 3 2_565
B1 O7 Ge2 121.0(3) . 4_455
B1 O7 Rb2 88.2(3) . .
Ge2 O7 Rb2 122.69(16) 4_455 .
B1 O7 Rb4 113.5(3) . 2_565
Ge2 O7 Rb4 120.76(17) 4_455 2_565
Rb2 O7 Rb4 78.44(8) . 2_565
Ge2 O8 Ge1 127.91(19) . 3_545
Ge2 O8 Rb1 120.17(16) . .
Ge1 O8 Rb1 105.39(14) 3_545 .
Ge2 O8 Rb4 102.04(14) . .
Ge1 O8 Rb4 115.20(14) 3_545 .
Rb1 O8 Rb4 72.67(7) . .
B1 O9 B2 118.7(4) 4_554 2_564
B1 O9 Rb4 139.9(3) 4_554 .
B2 O9 Rb4 94.6(2) 2_564 .
B1 O9 Rb1 109.3(3) 4_554 3
B2 O9 Rb1 85.9(3) 2_564 3
Rb4 O9 Rb1 93.88(10) . 3
B4 O10 B3 115.3(4) . .
B4 O10 Rb4 91.4(3) . .
B3 O10 Rb4 115.7(3) . .
B4 O10 Rb1 95.6(3) . .
B3 O10 Rb1 144.8(2) . .
Rb4 O10 Rb1 77.76(8) . .
B6 O11 B4 118.7(4) 3 .
B6 O11 Rb3 96.9(3) 3 2_565
B4 O11 Rb3 113.9(3) . 2_565
B6 O11 Rb1 107.9(3) 3 1_565
B4 O11 Rb1 130.3(3) . 1_565
Rb3 O11 Rb1 74.40(7) 2_565 1_565
B6 O11 Rb4 94.2(3) 3 .
B4 O11 Rb4 71.5(3) . .
Rb3 O11 Rb4 162.71(11) 2_565 .
Rb1 O11 Rb4 89.60(9) 1_565 .
B6 O12 B3 117.9(4) . 3_445
B6 O12 Rb1 125.3(3) . .
B3 O12 Rb1 98.2(3) 3_445 .
B6 O12 Rb3 147.5(3) . 2
B3 O12 Rb3 81.5(2) 3_445 2
Rb1 O12 Rb3 71.81(8) . 2
B5 O13 B2 119.7(4) . 4_454
B5 O13 Rb2 107.7(3) . 2_564
B2 O13 Rb2 110.1(3) 4_454 2_564
B5 O13 Rb4 101.3(3) . .
B2 O13 Rb4 132.1(3) 4_454 .
Rb2 O13 Rb4 76.11(7) 2_564 .
B5 O13 Rb1 85.3(3) . .
B2 O13 Rb1 85.9(3) 4_454 .
Rb2 O13 Rb1 148.46(12) 2_564 .
Rb4 O13 Rb1 73.15(8) . .
B5 O14 B1 117.1(4) 2 .
B5 O14 Rb2 143.1(3) 2 .
B1 O14 Rb2 78.1(2) . .
B5 O14 Rb4 129.9(3) 2 2_565
B1 O14 Rb4 102.0(3) . 2_565
Rb2 O14 Rb4 71.80(7) . 2_565
B5 O14 Rb1 68.0(3) 2 2
B1 O14 Rb1 89.0(3) . 2
Rb2 O14 Rb1 148.80(11) . 2
Rb4 O14 Rb1 83.59(9) 2_565 2
B6 O15 Ge1 128.6(3) . .
B6 O15 Rb2 103.6(3) . .
Ge1 O15 Rb2 103.92(16) . .
B6 O15 Rb3 83.3(3) . 4_455
Ge1 O15 Rb3 144.71(16) . 4_455
Rb2 O15 Rb3 78.10(9) . 4_455
B6 O15 Rb1 89.4(3) . 3_455
Ge1 O15 Rb1 96.79(15) . 3_455
Rb2 O15 Rb1 139.42(11) . 3_455
Rb3 O15 Rb1 65.25(7) 4_455 3_455
B3 O16 Ge1 122.2(3) 3_455 .
B3 O16 Rb1 106.7(3) 3_455 1_565
Ge1 O16 Rb1 117.65(15) . 1_565
B3 O16 Rb3 90.3(3) 3_455 2_565
Ge1 O16 Rb3 133.26(15) . 2_565
Rb1 O16 Rb3 76.49(8) 1_565 2_565
B4 O17 Ge1 123.9(3) . .
B4 O17 Rb1 100.5(2) . .
Ge1 O17 Rb1 122.90(16) . .
B4 O17 Rb4 83.7(3) . .
Ge1 O17 Rb4 134.19(17) . .
Rb1 O17 Rb4 78.78(8) . .

loop_
_geom_bond_atom_site_label_1
_geom_bond_atom_site_label_2
_geom_bond_distance
_geom_bond_site_symmetry_2
Rb1 O16 2.860(3) 1_545
Rb1 O17 2.954(3) .
Rb1 O12 2.991(4) .
Rb1 O11 3.132(3) 1_545
Rb1 O10 3.153(3) .
Rb1 O13 3.201(4) .
Rb1 O8 3.205(4) .
Rb1 O9 3.229(4) 3_445
Rb1 O2 3.268(3) 4_454
Rb1 B5 3.373(6) .
Rb1 B2 3.444(6) 4_454
Rb1 B3 3.538(6) 3_445
Rb2 O1 2.808(4) .
Rb2 O7 2.940(4) .
Rb2 O13 2.962(3) 2_565
Rb2 O6 2.967(3) 3_445
Rb2 O4 3.110(3) 3_455
Rb2 O15 3.184(4) .
Rb2 O14 3.198(4) .
Rb2 B1 3.242(5) .
Rb2 O5 3.517(4) .
Rb2 O5 3.532(4) 3_455
Rb2 O3 3.587(3) 2_565
Rb2 B5 3.615(6) 2_565
Rb3 O3 2.906(4) .
Rb3 O11 2.977(3) 2_564
Rb3 O4 3.013(3) 4_454
Rb3 O5 3.073(3) 2_554
Rb3 O16 3.102(3) 2_564
Rb3 O6 3.113(3) 2_564
Rb3 O12 3.296(4) 2_554
Rb3 O15 3.301(4) 4_554
Rb3 B3 3.417(6) 4_454
Rb3 B6 3.432(6) 4_554
Rb3 B5 3.436(6) .
Rb3 O1 3.474(3) 2_564
Rb4 O9 2.826(3) .
Rb4 O2 2.874(3) 2_564
Rb4 O10 2.899(3) .
Rb4 O17 3.040(4) .
Rb4 O7 3.055(4) 2_564
Rb4 O13 3.183(3) .
Rb4 O8 3.216(3) .
Rb4 B4 3.259(6) .
Rb4 O14 3.268(4) 2_564
Rb4 B2 3.279(5) 2_564
Rb4 O11 3.407(4) .
Rb4 O3 3.411(3) .
Ge1 O15 1.688(3) .
Ge1 O17 1.705(3) .
Ge1 O16 1.728(3) .
Ge1 O8 1.846(3) 3_455
Ge1 Rb1 3.9694(11) 1_565
Ge1 Rb1 4.1005(14) 3_455
Ge2 O7 1.670(3) 4_554
Ge2 O8 1.697(3) .
Ge2 O2 1.730(3) 2_554
Ge2 O3 1.847(3) .
Ge2 Rb2 4.0912(13) 4_554
Ge2 Rb4 4.0989(11) 1_545
Ge2 Rb4 4.1647(15) 3_545
Ge3 O4 1.678(3) .
Ge3 O5 1.716(3) .
Ge3 O6 1.771(3) .
Ge3 O1 1.855(4) .
Ge3 Rb3 3.8094(11) 2
Ge3 Rb3 3.9497(12) 2_565
Ge3 Rb2 4.0445(11) 3_545
B1 O9 1.391(6) 4_455
B1 O7 1.460(6) .
B1 O14 1.512(6) .
B1 O6 1.560(6) 3_445
B2 O2 1.407(6) .
B2 O9 1.451(6) 2_565
B2 O13 1.519(6) 4
B2 O5 1.555(6) .
B2 Rb4 3.279(5) 2_565
B2 Rb1 3.444(6) 4
B2 Rb2 3.765(5) 3_545
B3 O16 1.416(6) 3_545
B3 O4 1.486(7) .
B3 O12 1.509(6) 3
B3 O10 1.518(6) .
B3 Rb3 3.417(6) 4
B3 Rb1 3.538(6) 3
B4 O10 1.419(7) .
B4 O1 1.434(7) .
B4 O11 1.509(6) .
B4 O17 1.555(6) .
B5 O14 1.348(6) 2_554
B5 O13 1.359(6) .
B5 O3 1.370(7) .
B5 Rb2 3.615(6) 2_564
B6 O12 1.347(6) .
B6 O11 1.388(6) 3_445
B6 O15 1.400(6) .
B6 Rb3 3.432(6) 4_455
B6 Rb4 3.773(6) 3_445
B6 Rb1 3.796(5) 3_455
O1 Rb3 3.474(3) 2_565
O1 Rb3 3.632(3) 2
O2 Ge2 1.730(3) 2
O2 Rb4 2.874(3) 2_565
O2 Rb1 3.268(3) 4
O3 Rb2 3.587(3) 2_564
O4 Rb3 3.013(3) 4
O4 Rb2 3.110(3) 3_545
O5 Rb3 3.073(3) 2
O5 Rb2 3.532(4) 3_545
O6 B1 1.560(6) 3
O6 Rb2 2.967(3) 3
O6 Rb3 3.113(3) 2_565
O7 Ge2 1.670(3) 4_455
O7 Rb4 3.055(4) 2_565
O8 Ge1 1.846(3) 3_545
O9 B1 1.391(6) 4_554
O9 B2 1.451(6) 2_564
O9 Rb1 3.229(4) 3
O11 B6 1.388(6) 3
O11 Rb3 2.977(3) 2_565
O11 Rb1 3.132(3) 1_565
O12 B3 1.509(6) 3_445
O12 Rb3 3.296(4) 2
O13 B2 1.519(6) 4_454
O13 Rb2 2.962(3) 2_564
O14 B5 1.348(6) 2
O14 Rb4 3.268(4) 2_565
O14 Rb1 3.639(4) 2
O15 Rb3 3.301(4) 4_455
O15 Rb1 3.543(4) 3_455
O16 B3 1.416(6) 3_455
O16 Rb1 2.860(3) 1_565
O16 Rb3 3.102(3) 2_565
